data_4089670
loop_
_publ_author_name
'Radlauer, Madalyn R.'
'Agapie, Theodor'

_publ_section_title
;
 Bimetallic Zirconium Amine Bis(phenolate) Polymerization Catalysts:
 Enhanced Activity and Tacticity Control for Polyolefin Synthesis.
;
_journal_issue 13
_journal_name_full Organometallics
_journal_page_first 3247
_journal_page_last 3250
_journal_paper_doi 10.1021/om500608j
_journal_volume 33
_journal_year 2014
_chemical_formula_moiety 'C82 H94 Cl4 N4 O4 Zr2, 4(C7 H8), C5 H12'
_chemical_formula_sum 'C115 H138 Cl4 N4 O4 Zr2'
_chemical_formula_weight 1964.53
_space_group_crystal_system orthorhombic
_space_group_IT_number 56
_space_group_name_Hall '-P 2ab 2ac'
_space_group_name_H-M_alt 'P c c n'
_atom_sites_solution_hydrogens geom
_audit_creation_date 2013-12-19
_audit_creation_method
;
Olex2 1.2
(compiled 2013.09.17 svn.r2790 for OlexSys, GUI svn.r4601),
 SHELXL-2013,
 and manual edit
;
_cell_angle_alpha 90
_cell_angle_beta 90
_cell_angle_gamma 90
_cell_formula_units_Z 4
_cell_length_a 15.1035(15)
_cell_length_b 25.847(3)
_cell_length_c 26.584(3)
_cell_measurement_reflns_used 9822
_cell_measurement_temperature 100
_cell_measurement_theta_max 26.20
_cell_measurement_theta_min 2.19
_cell_volume 10378(2)
_computing_cell_refinement 'SAINT V8.34A (Bruker-AXS, 2007)'
_computing_data_collection 'APEX2 2013.10-0 (Bruker-AXS, 2007)'
_computing_data_reduction 'SAINT V8.34A (Bruker-AXS, 2007)'
_computing_molecular_graphics 'DIAMOND 3 (Crystal Impact, 1999)'
_computing_publication_material 'Olex2 (Dolomanov et al., 2009)'
_computing_structure_refinement 'SHELXL-2013/2 (Sheldrick, 2013)'
_computing_structure_solution 'XT (Sheldrick, 2012)'
_diffrn_ambient_temperature 100
_diffrn_detector_area_resol_mean 8.33
_diffrn_measured_fraction_theta_full 1.000
_diffrn_measured_fraction_theta_max 0.975
_diffrn_measurement_device_type 'Bruker APEX-II CCD'
_diffrn_measurement_method '\f and \w scans'
_diffrn_radiation_type MoK\a
_diffrn_radiation_wavelength 0.71073
_diffrn_reflns_av_R_equivalents 0.1543
_diffrn_reflns_av_unetI/netI 0.0925
_diffrn_reflns_Laue_measured_fraction_full 1.000
_diffrn_reflns_Laue_measured_fraction_max 0.975
_diffrn_reflns_limit_h_max 24
_diffrn_reflns_limit_h_min -24
_diffrn_reflns_limit_k_max 42
_diffrn_reflns_limit_k_min -41
_diffrn_reflns_limit_l_max 42
_diffrn_reflns_limit_l_min -42
_diffrn_reflns_number 302799
_diffrn_reflns_point_group_measured_fraction_full 1.000
_diffrn_reflns_point_group_measured_fraction_max 0.975
_diffrn_reflns_theta_full 25.242
_diffrn_reflns_theta_max 35.695
_diffrn_reflns_theta_min 1.532
_diffrn_source_current 30
_diffrn_source_power 1.5
_diffrn_source_target Mo
_diffrn_source_voltage 50
_exptl_absorpt_coefficient_mu 0.357
_exptl_absorpt_correction_T_max 1.0000
_exptl_absorpt_correction_T_min 0.8763
_exptl_absorpt_correction_type multi-scan
_exptl_absorpt_process_details
;
SADABS-2012/1 (Bruker,2012) was used for absorption correction.
wR2(int) was 0.0657 before and 0.0604 after correction.
The Ratio of minimum to maximum transmission is 0.8763.
The \l/2 correction factor is 0.0015.
;
_exptl_crystal_colour yellow
_exptl_crystal_colour_primary yellow
_exptl_crystal_density_diffrn 1.257
_exptl_crystal_description plate
_exptl_crystal_F_000 4144
_exptl_crystal_size_max 0.43
_exptl_crystal_size_mid 0.37
_exptl_crystal_size_min 0.31
_refine_diff_density_max 2.443
_refine_diff_density_min -0.946
_refine_diff_density_rms 0.109
_refine_ls_extinction_method none
_refine_ls_goodness_of_fit_ref 1.098
_refine_ls_hydrogen_treatment mixed
_refine_ls_matrix_type full
_refine_ls_number_parameters 752
_refine_ls_number_reflns 23481
_refine_ls_number_restraints 325
_refine_ls_restrained_S_all 1.096
_refine_ls_R_factor_all 0.1762
_refine_ls_R_factor_gt 0.0839
_refine_ls_shift/su_max 0.003
_refine_ls_shift/su_mean 0.000
_refine_ls_structure_factor_coef Fsqd
_refine_ls_weighting_details 'w=1/[\s^2^(Fo^2^)+(0.0621P)^2^+24.7850P] where P=(Fo^2^+2Fc^2^)/3'
_refine_ls_weighting_scheme calc
_refine_ls_wR_factor_gt 0.1805
_refine_ls_wR_factor_ref 0.2182
_reflns_Friedel_coverage 0.000
_reflns_number_gt 12405
_reflns_number_total 23481
_reflns_threshold_expression 'I > 2\s(I)'
_cod_data_source_file om500608j_si_002.cif
_cod_data_source_block mrr36
_cod_original_cell_volume 10377.7(18)
_cod_database_code 4089670
_shelx_space_group_comment
;
The symmetry employed for this shelxl refinement is uniquely defined
by the following loop, which should always be used as a source of
symmetry information in preference to the above space-group names.
They are only intended as comments.
;
_shelx_estimated_absorpt_t_max 0.897
_shelx_estimated_absorpt_t_min 0.862
_olex2_refinement_description
;
1. Fixed Uiso
 At 1.2 times of:
  All C(H) groups, All C(H,H) groups, All C(H,H,H,H) groups
 At 1.5 times of:
  All C(H,H,H) groups
2. Restrained distances
 C1U-C2U \\sim C2U-C3U \\sim C3U-C4U \\sim C4U-C5U \\sim C1V-C2V \\sim C2V-C3V
\\sim C3V-C4V \\sim C4V-C5V
 with sigma of 0.02
3. Restrained planarity
 C7T, C1T, C2T, C3T, C4T, C5T, C6T
 with sigma of 0.02
4. Rigid bond restraints
 C7S, C1S, C2S, C3S, C4S, C5S, C6S, C7T, C1T, C2T, C3T, C4T, C5T, C6T, C1U,
 C2U, C3U, C4U, C5U, C1V, C2V, C3V, C4V, C5V
 with sigma for 1-2 distances of 0.01 and sigma for 1-3 distances of 0.01
5. Uiso/Uaniso restraints and constraints
C7S \\sim C1S \\sim C2S \\sim C3S \\sim C4S \\sim C5S \\sim C6S \\sim C7T \\sim
C1T \\sim C2T \\sim C3T \\sim C4T \\sim C5T \\sim C6T \\sim C1U \\sim C2U \\sim
C3U \\sim C4U \\sim C5U \\sim C1V \\sim C2V \\sim C3V \\sim C4V \\sim C5V:
within 1.7A with sigma of 0.02 and sigma for terminal atoms of 0.04
6. Same fragment restrains
{C7S, C1S, C6S, C5S, C4S, C3S, C2S}
{C7T, C1T, C2T, C3T, C4T, C5T, C6T}
as
{C7S, C1S, C2S, C3S, C4S, C5S, C6S}
7. Others
 Sof(H19C)=Sof(H19D)=Sof(C26B)=Sof(H26D)=Sof(H26E)=Sof(H26F)=Sof(C20B)=
 Sof(H20C)=Sof(H20D)=Sof(C27B)=Sof(H27D)=Sof(H27E)=Sof(H27F)=1-FVAR(1)
 Sof(H19A)=Sof(H19B)=Sof(C20C)=Sof(H20A)=Sof(H20B)=Sof(C26C)=Sof(H26A)=
 Sof(H26B)=Sof(H26C)=Sof(C27C)=Sof(H27A)=Sof(H27B)=Sof(H27C)=FVAR(1)
 Sof(C1V)=Sof(H1V1)=Sof(H1V2)=Sof(H1V3)=Sof(C2V)=Sof(H2V1)=Sof(H2V2)=Sof(C3V)=
 Sof(H3V1)=Sof(H3V2)=Sof(C4V)=Sof(H4V1)=Sof(H4V2)=Sof(C5V)=Sof(H5V1)=Sof(H5V2)=
 Sof(H5V3)=0.5*(1-FVAR(3))
 Sof(C1U)=Sof(H1U1)=Sof(H1U2)=Sof(H1U3)=Sof(C2U)=Sof(H2U1)=Sof(H2U2)=Sof(C3U)=
 Sof(H3U1)=Sof(H3U2)=Sof(C4U)=Sof(H4U1)=Sof(H4U2)=Sof(C5U)=Sof(H5U1)=Sof(H5U2)=
 Sof(H5U3)=0.5*FVAR(3)
 Fixed Sof: C7S(0.5) H7SA(0.5) H7SB(0.5) H7SC(0.5) C1S(0.5) C2S(0.5) H2S(0.5)
 C3S(0.5) H3S(0.5) C4S(0.5) H4S(0.5) C5S(0.5) H5S(0.5) C6S(0.5) H6S(0.5)
 C7T(0.5) H7T1(0.5) H7T2(0.5) H7T3(0.5) C1T(0.5) C2T(0.5) H2T(0.5) C3T(0.5)
 H3T(0.5) C4T(0.5) H4T(0.5) C5T(0.5) H5T(0.5) C6T(0.5) H6T(0.5)
8.a Secondary CH2 refined with riding coordinates:
 C7(H7A,H7B), C14(H14A,H14B), C19(H19A,H19B), C19(H19C,H19D), C28(H28A,H28B),
 C35(H35A,H35B), C20C(H20A,H20B), C20B(H20C,H20D), C2U(H2U1,H2U2), C3U(H3U1,
 H3U2), C4U(H4U1,H4U2), C2V(H2V1,H2V2), C3V(H3V1,H3V2), C4V(H4V1,H4V2)
8.b Me refined with riding coordinates:
 C1U(H1U1,H1U2,H1U3), C5U(H5U1,H5U2,H5U3), C1V(H1V1,H1V2,H1V3), C5V(H5V1,H5V2,
 H5V3)
8.c Aromatic/amide H refined with riding coordinates:
 C3(H3), C5(H5), C10(H10), C12(H12), C30(H30), C31(H31), C32(H32), C33(H33),
 C34(H34), C37(H37), C38(H38), C39(H39), C40(H40), C41(H41), C42(H42), C44(H44),
  C45(H45), C46(H46), C47(H47), C2S(H2S), C3S(H3S), C4S(H4S), C5S(H5S),
 C6S(H6S), C2T(H2T), C3T(H3T), C4T(H4T), C5T(H5T), C6T(H6T)
8.d Idealised Me refined with riding coordinates:
 C7T(H7T1,H7T2,H7T3)
8.e Idealised Me refined as rotating group:
 C16(H16A,H16B,H16C), C17(H17A,H17B,H17C), C18(H18A,H18B,H18C), C24(H24A,H24B,
 H24C), C25(H25A,H25B,H25C), C48(H48A,H48B,H48C), C26C(H26A,H26B,H26C),
 C27C(H27A,H27B,H27C), C26B(H26D,H26E,H26F), C27B(H27D,H27E,H27F), C7S(H7SA,
 H7SB,H7SC)
;

loop_
_space_group_symop_operation_xyz
'x, y, z'
'-x+1/2, -y+1/2, z'
'-x, y+1/2, -z+1/2'
'x+1/2, -y, -z+1/2'
'-x, -y, -z'
'x-1/2, y-1/2, -z'
'x, -y-1/2, z-1/2'
'-x-1/2, y, z-1/2'

loop_
_atom_site_label
_atom_site_type_symbol
_atom_site_fract_x
_atom_site_fract_y
_atom_site_fract_z
_atom_site_U_iso_or_equiv
_atom_site_adp_type
_atom_site_occupancy
_atom_site_site_symmetry_order
_atom_site_calc_flag
_atom_site_refinement_flags_posn
_atom_site_refinement_flags_adp
_atom_site_refinement_flags_occupancy
_atom_site_disorder_assembly
_atom_site_disorder_group
Zr1 Zr 0.72392(2) 0.60332(2) 0.28290(2) 0.02300(7) Uani 1 1 d . . . . .
Cl1 Cl 0.74100(8) 0.56883(5) 0.45674(4) 0.0494(3) Uani 1 1 d . . . . .
Cl2 Cl 0.51042(8) 0.41062(5) 0.46079(4) 0.0507(3) Uani 1 1 d . . . . .
N1 N 0.59437(17) 0.54879(10) 0.26501(10) 0.0218(5) Uani 1 1 d . . . . .
N2 N 0.58357(18) 0.65307(11) 0.30571(11) 0.0289(6) Uani 1 1 d . . . . .
O1 O 0.70912(14) 0.56663(9) 0.34834(8) 0.0271(5) Uani 1 1 d . . . . .
O2 O 0.69603(14) 0.62830(9) 0.21428(8) 0.0257(4) Uani 1 1 d . . . . .
C1 C 0.6620(2) 0.53139(12) 0.37349(12) 0.0261(6) Uani 1 1 d . . . . .
C2 C 0.6701(2) 0.52717(15) 0.42551(13) 0.0334(7) Uani 1 1 d . . . . .
C3 C 0.6249(3) 0.49009(16) 0.45264(14) 0.0397(9) Uani 1 1 d . . . . .
H3 H 0.6323 0.4872 0.4880 0.048 Uiso 1 1 calc R . . . .
C4 C 0.5687(3) 0.45722(15) 0.42693(14) 0.0350(8) Uani 1 1 d . . . . .
C5 C 0.5578(2) 0.46096(14) 0.37530(13) 0.0309(7) Uani 1 1 d . . . . .
H5 H 0.5184 0.4381 0.3585 0.037 Uiso 1 1 calc R . . . .
C6 C 0.6044(2) 0.49814(12) 0.34787(12) 0.0252(6) Uani 1 1 d . . . . .
C7 C 0.5998(2) 0.49734(12) 0.29153(12) 0.0262(6) Uani 1 1 d . . . . .
H7A H 0.5474 0.4767 0.2817 0.031 Uiso 1 1 calc R . . . .
H7B H 0.6528 0.4789 0.2789 0.031 Uiso 1 1 calc R . . . .
C8 C 0.64247(19) 0.62139(12) 0.17434(11) 0.0224(6) Uani 1 1 d . . . . .
C9 C 0.6411(2) 0.65758(12) 0.13518(11) 0.0223(6) Uani 1 1 d . . . . .
C10 C 0.5859(2) 0.64855(12) 0.09436(11) 0.0238(6) Uani 1 1 d . . . . .
H10 H 0.5867 0.6723 0.0671 0.029 Uiso 1 1 calc R . . . .
C11 C 0.5290(2) 0.60565(13) 0.09171(11) 0.0245(6) Uani 1 1 d . . . . .
C12 C 0.5309(2) 0.57116(13) 0.13176(12) 0.0252(6) Uani 1 1 d . . . . .
H12 H 0.4920 0.5423 0.1314 0.030 Uiso 1 1 calc R . . . .
C13 C 0.5884(2) 0.57754(12) 0.17259(12) 0.0241(6) Uani 1 1 d . . . . .
C14 C 0.5969(2) 0.53471(12) 0.21029(11) 0.0248(6) Uani 1 1 d . . . . .
H14A H 0.6535 0.5166 0.2038 0.030 Uiso 1 1 calc R . . . .
H14B H 0.5487 0.5096 0.2039 0.030 Uiso 1 1 calc R . . . .
C15 C 0.4685(2) 0.59849(14) 0.04580(12) 0.0299(7) Uani 1 1 d . . . . .
C16 C 0.4068(3) 0.64516(17) 0.04110(16) 0.0422(9) Uani 1 1 d . . . . .
H16A H 0.3681 0.6406 0.0118 0.063 Uiso 1 1 calc GR . . . .
H16B H 0.4422 0.6767 0.0369 0.063 Uiso 1 1 calc GR . . . .
H16C H 0.3707 0.6481 0.0716 0.063 Uiso 1 1 calc GR . . . .
C17 C 0.5257(3) 0.59440(18) -0.00137(14) 0.0425(10) Uani 1 1 d . . . . .
H17A H 0.5646 0.5641 0.0013 0.064 Uiso 1 1 calc GR . . . .
H17B H 0.5618 0.6257 -0.0048 0.064 Uiso 1 1 calc GR . . . .
H17C H 0.4876 0.5907 -0.0310 0.064 Uiso 1 1 calc GR . . . .
C18 C 0.4126(3) 0.54983(16) 0.04962(14) 0.0380(8) Uani 1 1 d . . . . .
H18A H 0.3770 0.5460 0.0190 0.057 Uiso 1 1 calc GR . . . .
H18B H 0.3733 0.5524 0.0789 0.057 Uiso 1 1 calc GR . . . .
H18C H 0.4513 0.5197 0.0534 0.057 Uiso 1 1 calc GR . . . .
C19 C 0.5083(2) 0.57308(14) 0.27773(14) 0.0305(7) Uani 1 1 d . . . . .
H19A H 0.4913 0.5625 0.3122 0.037 Uiso 0.652(7) 1 calc R . P A 1
H19B H 0.4626 0.5597 0.2544 0.037 Uiso 0.652(7) 1 calc R . P A 1
H19C H 0.4833 0.5891 0.2470 0.037 Uiso 0.348(7) 1 calc R . P A 2
H19D H 0.4667 0.5458 0.2890 0.037 Uiso 0.348(7) 1 calc R . P A 2
C21 C 0.6977(2) 0.70527(12) 0.13671(11) 0.0219(5) Uani 1 1 d . . . . .
C22 C 0.79085(19) 0.70121(11) 0.13596(11) 0.0223(6) Uani 1 1 d . . . . .
C23 C 0.65694(19) 0.75429(12) 0.13776(11) 0.0234(6) Uani 1 1 d . . . . .
C24 C 0.8353(2) 0.64904(13) 0.13067(15) 0.0314(7) Uani 1 1 d . . . . .
H24A H 0.8843 0.6517 0.1066 0.047 Uiso 1 1 calc GR . . . .
H24B H 0.7922 0.6236 0.1185 0.047 Uiso 1 1 calc GR . . . .
H24C H 0.8582 0.6380 0.1634 0.047 Uiso 1 1 calc GR . . . .
C25 C 0.5575(2) 0.75880(13) 0.13994(13) 0.0280(6) Uani 1 1 d . . . . .
H25A H 0.5411 0.7876 0.1620 0.042 Uiso 1 1 calc GR . . . .
H25B H 0.5324 0.7266 0.1532 0.042 Uiso 1 1 calc GR . . . .
H25C H 0.5343 0.7651 0.1061 0.042 Uiso 1 1 calc GR . . . .
C28 C 0.7833(2) 0.67755(13) 0.31533(15) 0.0321(7) Uani 1 1 d . . . . .
H28A H 0.7732 0.7083 0.2938 0.039 Uiso 1 1 calc R . . . .
H28B H 0.7644 0.6845 0.3503 0.039 Uiso 1 1 calc R . . . .
C29 C 0.8732(2) 0.65717(13) 0.31175(14) 0.0303(7) Uani 1 1 d . . . . .
C30 C 0.9098(3) 0.62715(15) 0.35070(15) 0.0373(8) Uani 1 1 d . . . . .
H30 H 0.8781 0.6230 0.3813 0.045 Uiso 1 1 calc R . . . .
C31 C 0.9911(3) 0.60376(17) 0.34492(18) 0.0468(10) Uani 1 1 d . . . . .
H31 H 1.0146 0.5835 0.3716 0.056 Uiso 1 1 calc R . . . .
C32 C 1.0386(3) 0.60920(17) 0.3012(2) 0.0505(11) Uani 1 1 d . . . . .
H32 H 1.0947 0.5930 0.2976 0.061 Uiso 1 1 calc R . . . .
C33 C 1.0042(3) 0.63851(16) 0.26234(19) 0.0489(11) Uani 1 1 d . . . . .
H33 H 1.0369 0.6425 0.2321 0.059 Uiso 1 1 calc R . . . .
C34 C 0.9225(3) 0.66206(14) 0.26719(16) 0.0382(8) Uani 1 1 d . . . . .
H34 H 0.8994 0.6818 0.2401 0.046 Uiso 1 1 calc R . . . .
C35 C 0.8274(2) 0.54319(12) 0.25244(13) 0.0276(6) Uani 1 1 d . . . . .
H35A H 0.8338 0.5495 0.2159 0.033 Uiso 1 1 calc R . . . .
H35B H 0.8851 0.5517 0.2681 0.033 Uiso 1 1 calc R . . . .
C36 C 0.8135(2) 0.48732(13) 0.25910(12) 0.0254(6) Uani 1 1 d . . . . .
C37 C 0.7899(2) 0.45455(13) 0.21905(13) 0.0281(6) Uani 1 1 d . . . . .
H37 H 0.7835 0.4687 0.1863 0.034 Uiso 1 1 calc R . . . .
C38 C 0.7758(2) 0.40221(14) 0.22615(15) 0.0369(8) Uani 1 1 d . . . . .
H38 H 0.7599 0.3810 0.1984 0.044 Uiso 1 1 calc R . . . .
C39 C 0.7846(3) 0.38042(16) 0.27342(17) 0.0440(10) Uani 1 1 d . . . . .
H39 H 0.7744 0.3445 0.2784 0.053 Uiso 1 1 calc R . . . .
C40 C 0.8086(3) 0.41175(16) 0.31316(16) 0.0419(9) Uani 1 1 d . . . . .
H40 H 0.8158 0.3970 0.3457 0.050 Uiso 1 1 calc R . . . .
C41 C 0.8223(2) 0.46413(14) 0.30648(14) 0.0314(7) Uani 1 1 d . . . . .
H41 H 0.8381 0.4849 0.3346 0.038 Uiso 1 1 calc R . . . .
C42 C 0.3265(3) 0.48909(15) 0.41085(15) 0.0382(8) Uani 1 1 d . . . . .
H42 H 0.3636 0.4595 0.4083 0.046 Uiso 1 1 calc R . . . .
C43 C 0.3101(3) 0.58135(16) 0.41815(15) 0.0409(9) Uani 1 1 d . . . . .
C44 C 0.2190(3) 0.57495(16) 0.41651(15) 0.0427(9) Uani 1 1 d . . . . .
H44 H 0.1817 0.6045 0.4180 0.051 Uiso 1 1 calc R . . . .
C45 C 0.2359(2) 0.48322(16) 0.41061(14) 0.0364(8) Uani 1 1 d . . . . .
H45 H 0.2106 0.4496 0.4089 0.044 Uiso 1 1 calc R . . . .
C46 C 0.3637(3) 0.53776(17) 0.41476(15) 0.0405(9) Uani 1 1 d . . . . .
H46 H 0.4262 0.5415 0.4151 0.049 Uiso 1 1 calc R . . . .
C47 C 0.1817(3) 0.52639(16) 0.41281(15) 0.0405(9) Uani 1 1 d . . . . .
H47 H 0.1191 0.5226 0.4118 0.049 Uiso 1 1 calc R . . . .
C48 C 0.3504(4) 0.63376(19) 0.4235(2) 0.0605(13) Uani 1 1 d . . . . .
H48A H 0.3484 0.6517 0.3910 0.091 Uiso 1 1 calc GR . . . .
H48B H 0.4121 0.6303 0.4344 0.091 Uiso 1 1 calc GR . . . .
H48C H 0.3173 0.6537 0.4485 0.091 Uiso 1 1 calc GR . . . .
C20C C 0.5088(3) 0.6304(2) 0.2750(2) 0.0273(12) Uani 0.652(7) 1 d . . P A 1
H20A H 0.4517 0.6440 0.2877 0.033 Uiso 0.652(7) 1 calc R . P A 1
H20B H 0.5152 0.6414 0.2395 0.033 Uiso 0.652(7) 1 calc R . P A 1
C26C C 0.5630(4) 0.6524(3) 0.3582(2) 0.0367(14) Uani 0.652(7) 1 d . . P A 1
H26A H 0.6109 0.6690 0.3770 0.055 Uiso 0.652(7) 1 calc GR . P A 1
H26B H 0.5565 0.6165 0.3695 0.055 Uiso 0.652(7) 1 calc GR . P A 1
H26C H 0.5075 0.6711 0.3640 0.055 Uiso 0.652(7) 1 calc GR . P A 1
C27C C 0.5876(4) 0.7085(2) 0.2877(3) 0.0377(14) Uani 0.652(7) 1 d . . P A 1
H27A H 0.6112 0.7094 0.2534 0.057 Uiso 0.652(7) 1 calc GR . P A 1
H27B H 0.6263 0.7285 0.3100 0.057 Uiso 0.652(7) 1 calc GR . P A 1
H27C H 0.5280 0.7234 0.2880 0.057 Uiso 0.652(7) 1 calc GR . P A 1
C26B C 0.5954(7) 0.6799(5) 0.3571(4) 0.034(2) Uani 0.348(7) 1 d . . P A 2
H26D H 0.6405 0.7070 0.3542 0.051 Uiso 0.348(7) 1 calc GR . P A 2
H26E H 0.6140 0.6544 0.3822 0.051 Uiso 0.348(7) 1 calc GR . P A 2
H26F H 0.5391 0.6954 0.3674 0.051 Uiso 0.348(7) 1 calc GR . P A 2
C20B C 0.5151(6) 0.6123(4) 0.3169(4) 0.029(2) Uani 0.348(7) 1 d . . P A 2
H20C H 0.5301 0.5953 0.3491 0.035 Uiso 0.348(7) 1 calc R . P A 2
H20D H 0.4567 0.6293 0.3210 0.035 Uiso 0.348(7) 1 calc R . P A 2
C27B C 0.5557(7) 0.6895(4) 0.2712(5) 0.037(3) Uani 0.348(7) 1 d . . P A 2
H27D H 0.5066 0.7094 0.2855 0.055 Uiso 0.348(7) 1 calc GR . P A 2
H27E H 0.5359 0.6720 0.2405 0.055 Uiso 0.348(7) 1 calc GR . P A 2
H27F H 0.6049 0.7128 0.2632 0.055 Uiso 0.348(7) 1 calc GR . P A 2
C7S C 0.3703(10) 0.7750(5) 0.4162(6) 0.102(4) Uani 0.5 1 d . U P B -1
H7SA H 0.3523 0.8073 0.4326 0.153 Uiso 0.5 1 calc GR . P B -1
H7SB H 0.4287 0.7796 0.4008 0.153 Uiso 0.5 1 calc GR . P B -1
H7SC H 0.3731 0.7473 0.4412 0.153 Uiso 0.5 1 calc GR . P B -1
C1S C 0.3088(11) 0.7621(7) 0.3791(6) 0.084(4) Uani 0.5 1 d . U P B -1
C2S C 0.2267(10) 0.7405(10) 0.3888(8) 0.108(5) Uani 0.5 1 d . U P B -1
H2S H 0.2105 0.7327 0.4225 0.130 Uiso 0.5 1 calc R . P B -1
C3S C 0.1693(15) 0.7304(11) 0.3510(8) 0.118(5) Uani 0.5 1 d . U P B -1
H3S H 0.1126 0.7168 0.3590 0.142 Uiso 0.5 1 calc R . P B -1
C4S C 0.1909(14) 0.7392(12) 0.3012(8) 0.118(6) Uani 0.5 1 d . U P B -1
H4S H 0.1496 0.7343 0.2746 0.142 Uiso 0.5 1 calc R . P B -1
C5S C 0.2778(12) 0.7558(11) 0.2925(7) 0.106(5) Uani 0.5 1 d . U P B -1
H5S H 0.2987 0.7576 0.2589 0.127 Uiso 0.5 1 calc R . P B -1
C6S C 0.3328(13) 0.7692(6) 0.3301(6) 0.084(4) Uani 0.5 1 d . U P B -1
H6S H 0.3889 0.7838 0.3225 0.101 Uiso 0.5 1 calc R . P B -1
C7T C 0.6660(12) 0.3171(9) 0.4078(11) 0.187(9) Uani 0.5 1 d . U P C -1
H7T1 H 0.6605 0.3322 0.3741 0.280 Uiso 0.5 1 calc R . P C -1
H7T2 H 0.6886 0.3434 0.4311 0.280 Uiso 0.5 1 calc R . P C -1
H7T3 H 0.6078 0.3052 0.4193 0.280 Uiso 0.5 1 calc R . P C -1
C1T C 0.7237(10) 0.2760(7) 0.4063(6) 0.127(5) Uani 0.5 1 d . U P C -1
C2T C 0.7549(14) 0.2577(10) 0.3623(6) 0.143(5) Uani 0.5 1 d . U P C -1
H2T H 0.7359 0.2736 0.3319 0.171 Uiso 0.5 1 calc R . P C -1
C3T C 0.8109(12) 0.2185(9) 0.3598(8) 0.148(6) Uani 0.5 1 d . U P C -1
H3T H 0.8310 0.2091 0.3272 0.178 Uiso 0.5 1 calc R . P C -1
C4T C 0.8423(14) 0.1907(10) 0.3983(8) 0.145(6) Uani 0.5 1 d . U P C -1
H4T H 0.8802 0.1615 0.3950 0.174 Uiso 0.5 1 calc R . P C -1
C5T C 0.8118(13) 0.2105(8) 0.4440(7) 0.132(5) Uani 0.5 1 d . U P C -1
H5T H 0.8329 0.1948 0.4740 0.158 Uiso 0.5 1 calc R . P C -1
C6T C 0.7543(17) 0.2504(10) 0.4487(6) 0.132(5) Uani 0.5 1 d . U P C -1
H6T H 0.7350 0.2608 0.4812 0.159 Uiso 0.5 1 calc R . P C -1
C1U C 0.931(3) 0.7223(13) -0.0169(14) 0.112(10) Uani 0.265(10) 1 d . U P D -1
H1U1 H 0.9821 0.7172 -0.0387 0.169 Uiso 0.265(10) 1 calc R . P D -1
H1U2 H 0.8992 0.6894 -0.0127 0.169 Uiso 0.265(10) 1 calc R . P D -1
H1U3 H 0.9502 0.7349 0.0161 0.169 Uiso 0.265(10) 1 calc R . P D -1
C2U C 0.871(2) 0.7602(14) -0.0396(13) 0.115(7) Uani 0.265(10) 1 d . U P D -1
H2U1 H 0.8722 0.7569 -0.0767 0.138 Uiso 0.265(10) 1 calc R . P D -1
H2U2 H 0.8900 0.7957 -0.0306 0.138 Uiso 0.265(10) 1 calc R . P D -1
C3U C 0.781(2) 0.7499(13) -0.0202(12) 0.112(6) Uani 0.265(10) 1 d . U P D -1
H3U1 H 0.7481 0.7293 -0.0456 0.134 Uiso 0.265(10) 1 calc R . P D -1
H3U2 H 0.7857 0.7284 0.0105 0.134 Uiso 0.265(10) 1 calc R . P D -1
C4U C 0.728(2) 0.7951(11) -0.0081(13) 0.114(6) Uani 0.265(10) 1 d . U P D -1
H4U1 H 0.7406 0.8224 -0.0332 0.137 Uiso 0.265(10) 1 calc R . P D -1
H4U2 H 0.7463 0.8082 0.0252 0.137 Uiso 0.265(10) 1 calc R . P D -1
C5U C 0.632(3) 0.7857(12) -0.0073(14) 0.090(7) Uani 0.265(10) 1 d . U P D -1
H5U1 H 0.6170 0.7587 -0.0316 0.135 Uiso 0.265(10) 1 calc R . P D -1
H5U2 H 0.6007 0.8177 -0.0160 0.135 Uiso 0.265(10) 1 calc R . P D -1
H5U3 H 0.6142 0.7746 0.0265 0.135 Uiso 0.265(10) 1 calc R . P D -1
C1V C 0.963(2) 0.7482(17) -0.0357(16) 0.126(10) Uani 0.235(10) 1 d . U P D -2
H1V1 H 0.9706 0.7553 -0.0716 0.189 Uiso 0.235(10) 1 calc R . P D -2
H1V2 H 0.9900 0.7147 -0.0276 0.189 Uiso 0.235(10) 1 calc R . P D -2
H1V3 H 0.9916 0.7755 -0.0160 0.189 Uiso 0.235(10) 1 calc R . P D -2
C2V C 0.869(2) 0.7466(18) -0.0237(17) 0.114(7) Uani 0.235(10) 1 d . U P D -2
H2V1 H 0.8700 0.7332 0.0112 0.137 Uiso 0.235(10) 1 calc R . P D -2
H2V2 H 0.8489 0.7168 -0.0443 0.137 Uiso 0.235(10) 1 calc R . P D -2
C3V C 0.7879(19) 0.7790(13) -0.0228(13) 0.108(6) Uani 0.235(10) 1 d . U P D -2
H3V1 H 0.7997 0.8030 0.0054 0.130 Uiso 0.235(10) 1 calc R . P D -2
H3V2 H 0.7945 0.8003 -0.0535 0.130 Uiso 0.235(10) 1 calc R . P D -2
C4V C 0.692(2) 0.7718(12) -0.0198(15) 0.108(7) Uani 0.235(10) 1 d . U P D -2
H4V1 H 0.6759 0.7582 -0.0534 0.130 Uiso 0.235(10) 1 calc R . P D -2
H4V2 H 0.6851 0.7422 0.0036 0.130 Uiso 0.235(10) 1 calc R . P D -2
C5V C 0.619(3) 0.8059(12) -0.0069(16) 0.091(8) Uani 0.235(10) 1 d . U P D -2
H5V1 H 0.5654 0.7853 -0.0014 0.137 Uiso 0.235(10) 1 calc R . P D -2
H5V2 H 0.6088 0.8303 -0.0346 0.137 Uiso 0.235(10) 1 calc R . P D -2
H5V3 H 0.6335 0.8251 0.0238 0.137 Uiso 0.235(10) 1 calc R . P D -2

loop_
_atom_site_aniso_label
_atom_site_aniso_U_11
_atom_site_aniso_U_22
_atom_site_aniso_U_33
_atom_site_aniso_U_23
_atom_site_aniso_U_13
_atom_site_aniso_U_12
Zr1 0.02004(12) 0.02504(13) 0.02392(13) -0.00021(12) -0.00363(11) -0.00136(11)
Cl1 0.0616(6) 0.0594(6) 0.0272(4) 0.0065(4) -0.0167(4) -0.0269(5)
Cl2 0.0597(6) 0.0544(6) 0.0381(5) 0.0193(4) -0.0119(5) -0.0215(5)
N1 0.0209(11) 0.0224(12) 0.0222(12) 0.0016(10) -0.0009(9) -0.0016(9)
N2 0.0242(13) 0.0257(13) 0.0368(16) -0.0038(11) -0.0036(11) -0.0017(10)
O1 0.0232(10) 0.0333(12) 0.0246(11) 0.0009(9) -0.0048(8) -0.0051(9)
O2 0.0230(9) 0.0276(11) 0.0264(11) 0.0039(9) -0.0056(9) -0.0046(8)
C1 0.0282(15) 0.0280(15) 0.0223(14) 0.0022(12) -0.0034(12) -0.0027(12)
C2 0.0349(17) 0.0405(19) 0.0248(16) 0.0038(14) -0.0083(13) -0.0066(15)
C3 0.045(2) 0.047(2) 0.0271(17) 0.0092(16) -0.0083(15) -0.0082(17)
C4 0.0399(19) 0.0360(19) 0.0291(17) 0.0105(14) -0.0050(14) -0.0042(15)
C5 0.0275(15) 0.0332(17) 0.0319(17) 0.0029(14) -0.0057(13) -0.0025(13)
C6 0.0267(14) 0.0266(15) 0.0224(14) 0.0020(12) -0.0026(11) -0.0016(12)
C7 0.0258(14) 0.0246(14) 0.0283(16) 0.0000(12) -0.0007(12) -0.0038(11)
C8 0.0202(12) 0.0264(14) 0.0205(13) -0.0013(11) -0.0033(10) -0.0033(11)
C9 0.0214(13) 0.0232(14) 0.0224(14) 0.0006(11) 0.0004(11) -0.0006(11)
C10 0.0245(14) 0.0263(15) 0.0207(14) 0.0014(11) -0.0011(11) -0.0021(11)
C11 0.0220(12) 0.0277(14) 0.0238(14) -0.0051(12) -0.0043(11) -0.0007(12)
C12 0.0216(13) 0.0282(15) 0.0258(15) 0.0004(12) -0.0015(11) -0.0059(11)
C13 0.0221(13) 0.0254(15) 0.0249(14) 0.0008(12) -0.0025(11) -0.0025(11)
C14 0.0258(14) 0.0264(14) 0.0224(14) -0.0012(11) -0.0043(11) -0.0055(11)
C15 0.0301(15) 0.0374(18) 0.0221(14) 0.0042(13) -0.0048(12) -0.0049(14)
C16 0.0377(19) 0.048(2) 0.041(2) 0.0033(18) -0.0153(17) 0.0011(17)
C17 0.042(2) 0.062(3) 0.0237(16) -0.0055(17) -0.0002(15) -0.0143(19)
C18 0.0399(19) 0.045(2) 0.0285(17) 0.0013(15) -0.0109(15) -0.0123(17)
C19 0.0228(14) 0.0330(17) 0.0356(18) -0.0047(14) -0.0021(13) 0.0007(12)
C21 0.0216(12) 0.0234(13) 0.0208(13) 0.0009(11) -0.0005(10) -0.0027(11)
C22 0.0232(14) 0.0206(13) 0.0231(14) -0.0005(11) 0.0025(10) 0.0007(10)
C23 0.0208(12) 0.0267(14) 0.0226(14) 0.0007(11) -0.0016(11) -0.0002(11)
C24 0.0238(14) 0.0257(15) 0.045(2) -0.0036(14) 0.0036(14) -0.0015(12)
C25 0.0216(13) 0.0286(16) 0.0338(17) -0.0024(13) -0.0025(12) -0.0007(12)
C28 0.0270(15) 0.0265(15) 0.0428(19) -0.0040(14) -0.0085(14) 0.0008(13)
C29 0.0247(15) 0.0233(15) 0.0428(19) -0.0066(14) -0.0045(13) -0.0048(12)
C30 0.0341(18) 0.040(2) 0.038(2) -0.0063(16) -0.0072(15) 0.0012(15)
C31 0.0353(19) 0.044(2) 0.061(3) -0.005(2) -0.0162(19) 0.0115(18)
C32 0.0281(17) 0.039(2) 0.084(3) -0.016(2) -0.002(2) 0.0026(16)
C33 0.043(2) 0.036(2) 0.068(3) -0.009(2) 0.020(2) -0.0119(18)
C34 0.042(2) 0.0265(17) 0.046(2) 0.0012(15) 0.0025(17) -0.0044(15)
C35 0.0245(14) 0.0271(15) 0.0313(16) -0.0020(13) 0.0007(12) -0.0012(12)
C36 0.0186(13) 0.0294(15) 0.0282(16) -0.0019(12) -0.0024(11) 0.0016(11)
C37 0.0210(14) 0.0322(15) 0.0311(16) -0.0024(13) -0.0027(12) 0.0016(11)
C38 0.0295(15) 0.0340(18) 0.047(2) -0.0081(15) -0.0049(15) -0.0034(15)
C39 0.043(2) 0.0281(16) 0.061(3) 0.0022(17) -0.0027(19) -0.0032(16)
C40 0.046(2) 0.038(2) 0.042(2) 0.0085(17) -0.0050(17) 0.0026(17)
C41 0.0295(16) 0.0331(17) 0.0316(17) 0.0002(14) -0.0064(13) 0.0032(13)
C42 0.041(2) 0.038(2) 0.036(2) -0.0003(16) -0.0045(16) 0.0023(16)
C43 0.056(2) 0.037(2) 0.0297(18) -0.0028(15) 0.0080(17) -0.0031(18)
C44 0.049(2) 0.041(2) 0.038(2) -0.0061(16) 0.0129(18) 0.0056(18)
C45 0.037(2) 0.0398(19) 0.0322(18) -0.0011(15) 0.0004(15) 0.0007(15)
C46 0.0374(19) 0.050(2) 0.0342(19) 0.0005(17) -0.0003(16) -0.0032(17)
C47 0.038(2) 0.047(2) 0.037(2) -0.0044(17) 0.0069(16) -0.0005(17)
C48 0.075(3) 0.048(3) 0.058(3) 0.002(2) 0.012(3) -0.007(2)
C20C 0.021(2) 0.029(2) 0.031(3) -0.0003(19) -0.0013(18) -0.0003(18)
C26C 0.028(3) 0.043(4) 0.039(3) -0.008(3) 0.004(2) 0.001(3)
C27C 0.027(3) 0.027(3) 0.059(4) -0.001(3) -0.006(3) 0.000(2)
C26B 0.031(5) 0.037(6) 0.034(5) -0.011(4) 0.004(4) 0.000(5)
C20B 0.026(4) 0.035(5) 0.026(5) 0.000(4) -0.005(3) 0.002(4)
C27B 0.024(5) 0.028(5) 0.058(7) 0.003(5) -0.003(5) 0.002(4)
C7S 0.113(11) 0.052(7) 0.141(11) -0.020(8) -0.005(9) -0.003(7)
C1S 0.095(10) 0.045(7) 0.111(8) -0.007(7) 0.022(6) 0.014(7)
C2S 0.093(11) 0.084(10) 0.148(10) -0.013(11) 0.025(8) -0.002(9)
C3S 0.108(10) 0.082(11) 0.164(13) -0.012(13) -0.005(10) 0.020(9)
C4S 0.099(12) 0.090(11) 0.166(11) 0.010(13) -0.017(11) 0.031(10)
C5S 0.107(13) 0.071(9) 0.140(9) 0.022(10) -0.020(7) 0.031(11)
C6S 0.109(9) 0.026(5) 0.117(9) 0.016(8) 0.011(7) 0.011(6)
C7T 0.048(9) 0.172(18) 0.34(3) -0.015(17) 0.007(15) -0.034(9)
C1T 0.107(11) 0.147(13) 0.127(9) -0.024(10) -0.010(9) -0.031(8)
C2T 0.131(12) 0.195(15) 0.103(7) -0.017(12) -0.019(12) -0.028(10)
C3T 0.118(13) 0.204(16) 0.123(9) -0.035(11) -0.011(10) -0.028(10)
C4T 0.119(14) 0.161(14) 0.153(12) 0.002(11) 0.016(11) -0.055(10)
C5T 0.127(13) 0.152(14) 0.116(9) 0.017(10) -0.009(10) -0.062(8)
C6T 0.144(12) 0.154(12) 0.098(7) -0.028(12) -0.016(12) -0.065(8)
C1U 0.180(19) 0.079(19) 0.078(18) -0.042(15) -0.043(17) 0.032(17)
C2U 0.176(14) 0.080(14) 0.090(13) -0.041(10) -0.057(11) 0.026(11)
C3U 0.170(14) 0.072(12) 0.093(10) -0.033(10) -0.072(11) 0.019(11)
C4U 0.176(14) 0.076(12) 0.090(11) -0.033(10) -0.047(12) 0.013(11)
C5U 0.178(15) 0.049(16) 0.042(11) 0.006(14) 0.013(15) 0.004(15)
C1V 0.176(16) 0.10(2) 0.10(2) -0.064(17) -0.042(18) 0.029(17)
C2V 0.170(14) 0.080(14) 0.093(13) -0.052(11) -0.064(13) 0.033(11)
C3V 0.168(13) 0.063(12) 0.092(10) -0.047(10) -0.065(11) 0.030(10)
C4V 0.172(14) 0.061(13) 0.091(11) -0.028(10) -0.047(12) 0.020(11)
C5V 0.186(17) 0.046(15) 0.042(12) 0.000(14) 0.003(14) 0.023(14)

loop_
_atom_type_symbol
_atom_type_description
_atom_type_scat_dispersion_real
_atom_type_scat_dispersion_imag
_atom_type_scat_source
C C 0.0033 0.0016 'International Tables Vol C Tables 4.2.6.8 and 6.1.1.4'
H H 0.0000 0.0000 'International Tables Vol C Tables 4.2.6.8 and 6.1.1.4'
N N 0.0061 0.0033 'International Tables Vol C Tables 4.2.6.8 and 6.1.1.4'
O O 0.0106 0.0060 'International Tables Vol C Tables 4.2.6.8 and 6.1.1.4'
Cl Cl 0.1484 0.1585 'International Tables Vol C Tables 4.2.6.8 and 6.1.1.4'
Zr Zr -2.9673 0.5597 'International Tables Vol C Tables 4.2.6.8 and 6.1.1.4'

loop_
_geom_angle_atom_site_label_1
_geom_angle_atom_site_label_2
_geom_angle_atom_site_label_3
_geom_angle
_geom_angle_site_symmetry_1
N1 Zr1 N2 70.95(9) .
N1 Zr1 C29 173.63(10) .
N2 Zr1 C29 111.01(9) .
O1 Zr1 N1 78.86(9) .
O1 Zr1 N2 86.51(10) .
O1 Zr1 C28 96.55(12) .
O1 Zr1 C29 95.11(10) .
O1 Zr1 C35 93.48(11) .
O2 Zr1 N1 80.76(9) .
O2 Zr1 N2 82.99(10) .
O2 Zr1 O1 159.20(9) .
O2 Zr1 C28 99.05(12) .
O2 Zr1 C29 105.40(10) .
O2 Zr1 C35 92.28(11) .
C28 Zr1 N1 150.02(11) .
C28 Zr1 N2 79.24(11) .
C28 Zr1 C29 31.93(11) .
C28 Zr1 C35 115.12(12) .
C35 Zr1 N1 94.80(10) .
C35 Zr1 N2 165.50(10) .
C35 Zr1 C29 83.45(11) .
C7 N1 Zr1 111.84(18) .
C14 N1 Zr1 107.83(17) .
C14 N1 C7 103.8(2) .
C19 N1 Zr1 114.28(19) .
C19 N1 C7 108.3(2) .
C19 N1 C14 110.3(2) .
C20C N2 Zr1 107.3(2) .
C26C N2 Zr1 114.0(3) .
C26C N2 C20C 111.1(4) .
C26C N2 C27C 109.3(4) .
C27C N2 Zr1 111.6(3) .
C27C N2 C20C 103.1(4) .
C26B N2 Zr1 109.9(4) .
C20B N2 Zr1 105.4(4) .
C20B N2 C26B 102.7(6) .
C27B N2 Zr1 116.0(5) .
C27B N2 C26B 108.5(7) .
C27B N2 C20B 113.5(6) .
C1 O1 Zr1 145.2(2) .
C8 O2 Zr1 144.2(2) .
O1 C1 C2 120.3(3) .
O1 C1 C6 120.4(3) .
C2 C1 C6 119.3(3) .
C1 C2 Cl1 118.8(3) .
C3 C2 Cl1 119.2(3) .
C3 C2 C1 122.0(3) .
C2 C3 H3 120.9 .
C2 C3 C4 118.2(3) .
C4 C3 H3 120.9 .
C3 C4 Cl2 118.7(3) .
C3 C4 C5 121.3(3) .
C5 C4 Cl2 120.0(3) .
C4 C5 H5 119.8 .
C4 C5 C6 120.3(3) .
C6 C5 H5 119.8 .
C1 C6 C7 121.6(3) .
C5 C6 C1 118.8(3) .
C5 C6 C7 119.2(3) .
N1 C7 H7A 108.0 .
N1 C7 H7B 108.0 .
C6 C7 N1 117.2(3) .
C6 C7 H7A 108.0 .
C6 C7 H7B 108.0 .
H7A C7 H7B 107.2 .
O2 C8 C9 120.4(3) .
O2 C8 C13 119.0(3) .
C13 C8 C9 120.6(3) .
C8 C9 C21 121.4(3) .
C10 C9 C8 118.6(3) .
C10 C9 C21 120.1(3) .
C9 C10 H10 118.7 .
C9 C10 C11 122.6(3) .
C11 C10 H10 118.7 .
C10 C11 C15 119.9(3) .
C12 C11 C10 117.1(3) .
C12 C11 C15 123.0(3) .
C11 C12 H12 118.9 .
C11 C12 C13 122.1(3) .
C13 C12 H12 118.9 .
C8 C13 C12 118.9(3) .
C8 C13 C14 121.7(3) .
C12 C13 C14 119.0(3) .
N1 C14 H14A 107.8 .
N1 C14 H14B 107.8 .
C13 C14 N1 117.8(3) .
C13 C14 H14A 107.8 .
C13 C14 H14B 107.8 .
H14A C14 H14B 107.2 .
C16 C15 C11 109.4(3) .
C17 C15 C11 108.9(3) .
C17 C15 C16 109.4(3) .
C18 C15 C11 112.2(3) .
C18 C15 C16 108.7(3) .
C18 C15 C17 108.2(3) .
C15 C16 H16A 109.5 .
C15 C16 H16B 109.5 .
C15 C16 H16C 109.5 .
H16A C16 H16B 109.5 .
H16A C16 H16C 109.5 .
H16B C16 H16C 109.5 .
C15 C17 H17A 109.5 .
C15 C17 H17B 109.5 .
C15 C17 H17C 109.5 .
H17A C17 H17B 109.5 .
H17A C17 H17C 109.5 .
H17B C17 H17C 109.5 .
C15 C18 H18A 109.5 .
C15 C18 H18B 109.5 .
C15 C18 H18C 109.5 .
H18A C18 H18B 109.5 .
H18A C18 H18C 109.5 .
H18B C18 H18C 109.5 .
N1 C19 H19A 108.7 .
N1 C19 H19B 108.7 .
N1 C19 H19C 108.9 .
N1 C19 H19D 108.9 .
N1 C19 C20C 114.0(3) .
H19A C19 H19B 107.6 .
H19C C19 H19D 107.7 .
C20C C19 H19A 108.7 .
C20C C19 H19B 108.7 .
C20B C19 N1 113.3(4) .
C20B C19 H19C 108.9 .
C20B C19 H19D 108.9 .
C22 C21 C9 120.5(3) .
C23 C21 C9 119.3(3) .
C23 C21 C22 120.2(3) .
C21 C22 C24 120.7(3) .
C23 C22 C21 120.1(3) 2_665
C23 C22 C24 119.1(3) 2_665
C21 C23 C25 120.4(3) .
C22 C23 C21 119.6(3) 2_665
C22 C23 C25 120.0(3) 2_665
C22 C24 H24A 109.5 .
C22 C24 H24B 109.5 .
C22 C24 H24C 109.5 .
H24A C24 H24B 109.5 .
H24A C24 H24C 109.5 .
H24B C24 H24C 109.5 .
C23 C25 H25A 109.5 .
C23 C25 H25B 109.5 .
C23 C25 H25C 109.5 .
H25A C25 H25B 109.5 .
H25A C25 H25C 109.5 .
H25B C25 H25C 109.5 .
Zr1 C28 H28A 113.3 .
Zr1 C28 H28B 113.3 .
H28A C28 H28B 110.6 .
C29 C28 Zr1 92.1(2) .
C29 C28 H28A 113.3 .
C29 C28 H28B 113.3 .
C28 C29 Zr1 55.94(16) .
C30 C29 Zr1 104.3(2) .
C30 C29 C28 121.1(3) .
C34 C29 Zr1 104.1(2) .
C34 C29 C28 121.1(3) .
C34 C29 C30 117.5(3) .
C29 C30 H30 119.7 .
C31 C30 C29 120.7(4) .
C31 C30 H30 119.7 .
C30 C31 H31 119.5 .
C32 C31 C30 121.0(4) .
C32 C31 H31 119.5 .
C31 C32 H32 120.3 .
C31 C32 C33 119.4(4) .
C33 C32 H32 120.3 .
C32 C33 H33 119.7 .
C34 C33 C32 120.5(4) .
C34 C33 H33 119.7 .
C29 C34 H34 119.6 .
C33 C34 C29 120.8(4) .
C33 C34 H34 119.6 .
Zr1 C35 H35A 107.1 .
Zr1 C35 H35B 107.1 .
H35A C35 H35B 106.8 .
C36 C35 Zr1 120.9(2) .
C36 C35 H35A 107.1 .
C36 C35 H35B 107.1 .
C37 C36 C35 122.5(3) .
C41 C36 C35 121.0(3) .
C41 C36 C37 116.6(3) .
C36 C37 H37 119.2 .
C38 C37 C36 121.7(3) .
C38 C37 H37 119.2 .
C37 C38 H38 119.8 .
C37 C38 C39 120.5(4) .
C39 C38 H38 119.8 .
C38 C39 H39 120.6 .
C40 C39 C38 118.8(4) .
C40 C39 H39 120.6 .
C39 C40 H40 119.4 .
C39 C40 C41 121.1(4) .
C41 C40 H40 119.4 .
C36 C41 H41 119.3 .
C40 C41 C36 121.4(3) .
C40 C41 H41 119.3 .
C45 C42 H42 119.9 .
C45 C42 C46 120.3(4) .
C46 C42 H42 119.9 .
C44 C43 C46 118.6(4) .
C44 C43 C48 121.1(4) .
C46 C43 C48 120.3(4) .
C43 C44 H44 119.5 .
C47 C44 C43 121.1(4) .
C47 C44 H44 119.5 .
C42 C45 H45 120.0 .
C42 C45 C47 119.9(4) .
C47 C45 H45 120.0 .
C42 C46 C43 120.5(4) .
C42 C46 H46 119.8 .
C43 C46 H46 119.8 .
C44 C47 C45 119.6(4) .
C44 C47 H47 120.2 .
C45 C47 H47 120.2 .
C43 C48 H48A 109.5 .
C43 C48 H48B 109.5 .
C43 C48 H48C 109.5 .
H48A C48 H48B 109.5 .
H48A C48 H48C 109.5 .
H48B C48 H48C 109.5 .
N2 C20C H20A 109.4 .
N2 C20C H20B 109.4 .
C19 C20C N2 111.3(4) .
C19 C20C H20A 109.4 .
C19 C20C H20B 109.4 .
H20A C20C H20B 108.0 .
N2 C26C H26A 109.5 .
N2 C26C H26B 109.5 .
N2 C26C H26C 109.5 .
H26A C26C H26B 109.5 .
H26A C26C H26C 109.5 .
H26B C26C H26C 109.5 .
N2 C27C H27A 109.5 .
N2 C27C H27B 109.5 .
N2 C27C H27C 109.5 .
H27A C27C H27B 109.5 .
H27A C27C H27C 109.5 .
H27B C27C H27C 109.5 .
N2 C26B H26D 109.5 .
N2 C26B H26E 109.5 .
N2 C26B H26F 109.5 .
H26D C26B H26E 109.5 .
H26D C26B H26F 109.5 .
H26E C26B H26F 109.5 .
N2 C20B H20C 108.9 .
N2 C20B H20D 108.9 .
C19 C20B N2 113.2(7) .
C19 C20B H20C 108.9 .
C19 C20B H20D 108.9 .
H20C C20B H20D 107.7 .
N2 C27B H27D 109.5 .
N2 C27B H27E 109.5 .
N2 C27B H27F 109.5 .
H27D C27B H27E 109.5 .
H27D C27B H27F 109.5 .
H27E C27B H27F 109.5 .
H7SA C7S H7SB 109.5 .
H7SA C7S H7SC 109.5 .
H7SB C7S H7SC 109.5 .
C1S C7S H7SA 109.5 .
C1S C7S H7SB 109.5 .
C1S C7S H7SC 109.5 .
C2S C1S C7S 124.1(15) .
C6S C1S C7S 117.7(14) .
C6S C1S C2S 118(2) .
C1S C2S H2S 119.6 .
C3S C2S C1S 120.9(19) .
C3S C2S H2S 119.6 .
C2S C3S H3S 119.0 .
C2S C3S C4S 122(2) .
C4S C3S H3S 119.0 .
C3S C4S H4S 122.3 .
C3S C4S C5S 115(2) .
C5S C4S H4S 122.3 .
C4S C5S H5S 118.8 .
C6S C5S C4S 122(2) .
C6S C5S H5S 118.8 .
C1S C6S H6S 119.6 .
C5S C6S C1S 120.7(16) .
C5S C6S H6S 119.6 .
H7T1 C7T H7T2 109.5 .
H7T1 C7T H7T3 109.5 .
H7T2 C7T H7T3 109.5 .
C1T C7T H7T1 109.5 .
C1T C7T H7T2 109.5 .
C1T C7T H7T3 109.5 .
C7T C1T C6T 123.8(19) .
C2T C1T C7T 121.3(18) .
C2T C1T C6T 115(2) .
C1T C2T H2T 118.8 .
C3T C2T C1T 122.5(19) .
C3T C2T H2T 118.8 .
C2T C3T H3T 116.5 .
C2T C3T C4T 127(2) .
C4T C3T H3T 116.5 .
C3T C4T H4T 124.7 .
C3T C4T C5T 111(2) .
C5T C4T H4T 124.7 .
C4T C5T H5T 117.5 .
C6T C5T C4T 125.0(19) .
C6T C5T H5T 117.5 .
C1T C6T H6T 120.0 .
C5T C6T C1T 120.1(17) .
C5T C6T H6T 120.0 .
H1U1 C1U H1U2 109.5 .
H1U1 C1U H1U3 109.5 .
H1U2 C1U H1U3 109.5 .
C2U C1U H1U1 109.5 .
C2U C1U H1U2 109.5 .
C2U C1U H1U3 109.5 .
C1U C2U H2U1 110.2 .
C1U C2U H2U2 110.2 .
C1U C2U C3U 108(3) .
H2U1 C2U H2U2 108.5 .
C3U C2U H2U1 110.2 .
C3U C2U H2U2 110.2 .
C2U C3U H3U1 108.3 .
C2U C3U H3U2 108.3 .
H3U1 C3U H3U2 107.4 .
C4U C3U C2U 116(4) .
C4U C3U H3U1 108.3 .
C4U C3U H3U2 108.3 .
C3U C4U H4U1 108.7 .
C3U C4U H4U2 108.7 .
C3U C4U C5U 114(3) .
H4U1 C4U H4U2 107.6 .
C5U C4U H4U1 108.7 .
C5U C4U H4U2 108.7 .
C4U C5U H5U1 109.5 .
C4U C5U H5U2 109.5 .
C4U C5U H5U3 109.5 .
H5U1 C5U H5U2 109.5 .
H5U1 C5U H5U3 109.5 .
H5U2 C5U H5U3 109.5 .
H1V1 C1V H1V2 109.5 .
H1V1 C1V H1V3 109.5 .
H1V2 C1V H1V3 109.5 .
C2V C1V H1V1 109.5 .
C2V C1V H1V2 109.5 .
C2V C1V H1V3 109.5 .
C1V C2V H2V1 101.4 .
C1V C2V H2V2 101.4 .
C1V C2V C3V 142(5) .
H2V1 C2V H2V2 104.6 .
C3V C2V H2V1 101.4 .
C3V C2V H2V2 101.4 .
C2V C3V H3V1 102.6 .
C2V C3V H3V2 102.6 .
H3V1 C3V H3V2 104.9 .
C4V C3V C2V 138(4) .
C4V C3V H3V1 102.6 .
C4V C3V H3V2 102.6 .
C3V C4V H4V1 103.9 .
C3V C4V H4V2 103.9 .
H4V1 C4V H4V2 105.4 .
C5V C4V C3V 133(3) .
C5V C4V H4V1 103.9 .
C5V C4V H4V2 103.9 .
C4V C5V H5V1 109.5 .
C4V C5V H5V2 109.5 .
C4V C5V H5V3 109.5 .
H5V1 C5V H5V2 109.5 .
H5V1 C5V H5V3 109.5 .
H5V2 C5V H5V3 109.5 .

loop_
_geom_bond_atom_site_label_1
_geom_bond_atom_site_label_2
_geom_bond_distance
_geom_bond_site_symmetry_2
Zr1 N1 2.458(3) .
Zr1 N2 2.552(3) .
Zr1 O1 1.994(2) .
Zr1 O2 1.980(2) .
Zr1 C28 2.286(3) .
Zr1 C29 2.758(3) .
Zr1 C35 2.348(3) .
Cl1 C2 1.731(4) .
Cl2 C4 1.742(4) .
N1 C7 1.507(4) .
N1 C14 1.500(4) .
N1 C19 1.483(4) .
N2 C20C 1.511(6) .
N2 C26C 1.429(7) .
N2 C27C 1.511(7) .
N2 C26B 1.542(11) .
N2 C20B 1.506(10) .
N2 C27B 1.379(11) .
O1 C1 1.335(4) .
O2 C8 1.347(4) .
C1 C2 1.392(5) .
C1 C6 1.400(4) .
C2 C3 1.380(5) .
C3 H3 0.9500 .
C3 C4 1.382(5) .
C4 C5 1.386(5) .
C5 H5 0.9500 .
C5 C6 1.397(5) .
C6 C7 1.499(4) .
C7 H7A 0.9900 .
C7 H7B 0.9900 .
C8 C9 1.400(4) .
C8 C13 1.398(4) .
C9 C10 1.388(4) .
C9 C21 1.501(4) .
C10 H10 0.9500 .
C10 C11 1.405(4) .
C11 C12 1.389(4) .
C11 C15 1.536(4) .
C12 H12 0.9500 .
C12 C13 1.399(4) .
C13 C14 1.499(4) .
C14 H14A 0.9900 .
C14 H14B 0.9900 .
C15 C16 1.529(5) .
C15 C17 1.527(5) .
C15 C18 1.519(5) .
C16 H16A 0.9800 .
C16 H16B 0.9800 .
C16 H16C 0.9800 .
C17 H17A 0.9800 .
C17 H17B 0.9800 .
C17 H17C 0.9800 .
C18 H18A 0.9800 .
C18 H18B 0.9800 .
C18 H18C 0.9800 .
C19 H19A 0.9900 .
C19 H19B 0.9900 .
C19 H19C 0.9900 .
C19 H19D 0.9900 .
C19 C20C 1.485(6) .
C19 C20B 1.457(10) .
C21 C22 1.410(4) .
C21 C23 1.409(4) .
C22 C23 1.395(4) 2_665
C22 C24 1.513(4) .
C23 C22 1.395(4) 2_665
C23 C25 1.508(4) .
C24 H24A 0.9800 .
C24 H24B 0.9800 .
C24 H24C 0.9800 .
C25 H25A 0.9800 .
C25 H25B 0.9800 .
C25 H25C 0.9800 .
C28 H28A 0.9900 .
C28 H28B 0.9900 .
C28 C29 1.460(5) .
C29 C30 1.407(5) .
C29 C34 1.405(5) .
C30 H30 0.9500 .
C30 C31 1.377(5) .
C31 H31 0.9500 .
C31 C32 1.374(7) .
C32 H32 0.9500 .
C32 C33 1.382(7) .
C33 H33 0.9500 .
C33 C34 1.382(6) .
C34 H34 0.9500 .
C35 H35A 0.9900 .
C35 H35B 0.9900 .
C35 C36 1.470(5) .
C36 C37 1.406(5) .
C36 C41 1.401(5) .
C37 H37 0.9500 .
C37 C38 1.382(5) .
C38 H38 0.9500 .
C38 C39 1.384(6) .
C39 H39 0.9500 .
C39 C40 1.379(6) .
C40 H40 0.9500 .
C40 C41 1.381(5) .
C41 H41 0.9500 .
C42 H42 0.9500 .
C42 C45 1.377(5) .
C42 C46 1.381(6) .
C43 C44 1.387(6) .
C43 C46 1.390(6) .
C43 C48 1.492(6) .
C44 H44 0.9500 .
C44 C47 1.380(6) .
C45 H45 0.9500 .
C45 C47 1.385(6) .
C46 H46 0.9500 .
C47 H47 0.9500 .
C48 H48A 0.9800 .
C48 H48B 0.9800 .
C48 H48C 0.9800 .
C20C H20A 0.9900 .
C20C H20B 0.9900 .
C26C H26A 0.9800 .
C26C H26B 0.9800 .
C26C H26C 0.9800 .
C27C H27A 0.9800 .
C27C H27B 0.9800 .
C27C H27C 0.9800 .
C26B H26D 0.9800 .
C26B H26E 0.9800 .
C26B H26F 0.9800 .
C20B H20C 0.9900 .
C20B H20D 0.9900 .
C27B H27D 0.9800 .
C27B H27E 0.9800 .
C27B H27F 0.9800 .
C7S H7SA 0.9800 .
C7S H7SB 0.9800 .
C7S H7SC 0.9800 .
C7S C1S 1.40(2) .
C1S C2S 1.384(15) .
C1S C6S 1.363(16) .
C2S H2S 0.9500 .
C2S C3S 1.353(19) .
C3S H3S 0.9500 .
C3S C4S 1.384(18) .
C4S H4S 0.9500 .
C4S C5S 1.399(17) .
C5S H5S 0.9500 .
C5S C6S 1.346(18) .
C6S H6S 0.9500 .
C7T H7T1 0.9800 .
C7T H7T2 0.9800 .
C7T H7T3 0.9800 .
C7T C1T 1.38(2) .
C1T C2T 1.346(16) .
C1T C6T 1.389(17) .
C2T H2T 0.9500 .
C2T C3T 1.32(2) .
C3T H3T 0.9500 .
C3T C4T 1.337(19) .
C4T H4T 0.9500 .
C4T C5T 1.396(19) .
C5T H5T 0.9500 .
C5T C6T 1.35(2) .
C6T H6T 0.9500 .
C1U H1U1 0.9800 .
C1U H1U2 0.9800 .
C1U H1U3 0.9800 .
C1U C2U 1.459(19) .
C2U H2U1 0.9900 .
C2U H2U2 0.9900 .
C2U C3U 1.488(19) .
C3U H3U1 0.9900 .
C3U H3U2 0.9900 .
C3U C4U 1.448(18) .
C4U H4U1 0.9900 .
C4U H4U2 0.9900 .
C4U C5U 1.469(19) .
C5U H5U1 0.9800 .
C5U H5U2 0.9800 .
C5U H5U3 0.9800 .
C1V H1V1 0.9800 .
C1V H1V2 0.9800 .
C1V H1V3 0.9800 .
C1V C2V 1.459(19) .
C2V H2V1 0.9900 .
C2V H2V2 0.9900 .
C2V C3V 1.482(19) .
C3V H3V1 0.9900 .
C3V H3V2 0.9900 .
C3V C4V 1.461(19) .
C4V H4V1 0.9900 .
C4V H4V2 0.9900 .
C4V C5V 1.454(18) .
C5V H5V1 0.9800 .
C5V H5V2 0.9800 .
C5V H5V3 0.9800 .
